data_1564811
loop_
_publ_author_name
'Cole, Jacqueline M.'
'Gosztola, David J.'
'de J. Velazquez-Garcia, Jose'
'Wang, SuYin Grass'
'Chen, Yu-Sheng'

_publ_section_title
;
 Single-Crystal Optical Actuation Generated by 100% SO2 Linkage
 Photoisomerization in a Ruthenium-Based Coordination Complex
;
_journal_issue 36
_journal_name_full 'The Journal of Physical Chemistry C'
_journal_page_first 20059
_journal_page_last 20066
_journal_paper_doi 10.1021/acs.jpcc.1c05903
_journal_volume 125
_journal_year 2021
_chemical_formula_sum 'C19 H12 I N5 O8 Ru S3'
_chemical_formula_weight 762.49
_space_group_IT_number 2
_space_group_name_Hall '-P 1'
_space_group_name_H-M_alt 'P -1'
_symmetry_cell_setting triclinic
_symmetry_space_group_name_H-M 'P -1'
_atom_sites_solution_hydrogens geom
_atom_sites_solution_primary direct
_atom_sites_solution_secondary difmap
_audit_creation_method SHELXL-97
_cell_angle_alpha 99.446(3)
_cell_angle_beta 97.962(3)
_cell_angle_gamma 90.617(3)
_cell_formula_units_Z 2
_cell_length_a 8.3091(10)
_cell_length_b 12.5928(16)
_cell_length_c 13.8952(18)
_cell_measurement_reflns_used 9175
_cell_measurement_temperature 100(2)
_cell_measurement_theta_max 17.49
_cell_measurement_theta_min 2.24
_cell_volume 1419.5(3)
_computing_cell_refinement APEX3
_computing_data_collection APEX3
_computing_data_reduction APEX3
_computing_molecular_graphics 'SHELXTL-PLUS (Sheldrick, 1995)'
_computing_publication_material
;
Olex2 (Dolomanov et al, 2009. J. Appl. Cryst., 42, 339-341).
;
_computing_structure_refinement 'SHELXL-97 (Sheldrick, 1997)'
_computing_structure_solution 'SHELXS-97 (Sheldrick, 1990)'
_diffrn_ambient_temperature 100(2)
_diffrn_measured_fraction_theta_full 0.780
_diffrn_measured_fraction_theta_max 0.780
_diffrn_measurement_device_type 'Huber 3-circle with CCD'
_diffrn_measurement_method 'phi and omega scans'
_diffrn_radiation_monochromator 'Si crystal'
_diffrn_radiation_source 'Advanced Photon Source, Argonne National Laboratory, IL, USA'
_diffrn_radiation_type synchrotron
_diffrn_radiation_wavelength 0.41328
_diffrn_reflns_av_R_equivalents 0.1338
_diffrn_reflns_av_sigmaI/netI 0.1826
_diffrn_reflns_limit_h_max 10
_diffrn_reflns_limit_h_min -13
_diffrn_reflns_limit_k_max 22
_diffrn_reflns_limit_k_min -22
_diffrn_reflns_limit_l_max 24
_diffrn_reflns_limit_l_min -22
_diffrn_reflns_number 62725
_diffrn_reflns_theta_full 22.21
_diffrn_reflns_theta_max 22.21
_diffrn_reflns_theta_min 0.95
_diffrn_standards_decay_% 0
_diffrn_standards_number 0
_exptl_absorpt_coefficient_mu 1.028
_exptl_absorpt_correction_T_max 0.7447
_exptl_absorpt_correction_T_min 0.4553
_exptl_absorpt_correction_type empirical
_exptl_absorpt_process_details SADABS
_exptl_crystal_colour 'pale yellow'
_exptl_crystal_density_diffrn 1.784
_exptl_crystal_density_method 'not measured'
_exptl_crystal_description plate
_exptl_crystal_F_000 740
_exptl_crystal_size_max 0.065
_exptl_crystal_size_mid 0.025
_exptl_crystal_size_min 0.010
_refine_diff_density_max 1.227
_refine_diff_density_min -2.366
_refine_diff_density_rms 0.165
_refine_ls_extinction_method none
_refine_ls_goodness_of_fit_ref 1.025
_refine_ls_hydrogen_treatment mixed
_refine_ls_matrix_type full
_refine_ls_number_parameters 355
_refine_ls_number_reflns 14197
_refine_ls_number_restraints 0
_refine_ls_restrained_S_all 1.025
_refine_ls_R_factor_all 0.2732
_refine_ls_R_factor_gt 0.1111
_refine_ls_shift/su_max 0.000
_refine_ls_shift/su_mean 0.000
_refine_ls_structure_factor_coef Fsqd
_refine_ls_weighting_details 'calc w=1/[\s^2^(Fo^2^)+(0.1208P)^2^+6.0198P] where P=(Fo^2^+2Fc^2^)/3'
_refine_ls_weighting_scheme calc
_refine_ls_wR_factor_gt 0.2666
_refine_ls_wR_factor_ref 0.3471
_reflns_number_gt 5124
_reflns_number_total 14197
_reflns_threshold_expression >2sigma(I)
_cod_data_source_file jp1c05903_si_006.cif
_cod_data_source_block 3idark2test
_cod_original_sg_symbol_H-M P-1
_cod_database_code 1564811

loop_
_symmetry_equiv_pos_as_xyz
'x, y, z'
'-x, -y, -z'

loop_
_atom_site_label
_atom_site_type_symbol
_atom_site_fract_x
_atom_site_fract_y
_atom_site_fract_z
_atom_site_U_iso_or_equiv
_atom_site_adp_type
_atom_site_occupancy
_atom_site_symmetry_multiplicity
_atom_site_calc_flag
_atom_site_refinement_flags
_atom_site_disorder_assembly
_atom_site_disorder_group
Ru1 Ru 2.73502(6) -1.28104(4) 0.97031(7) 0.0651(3) Uani 1 1 d . . .
I1 I 2.8637(3) -1.13969(17) 1.4242(2) 0.0771(9) Uani 0.411(5) 1 d P A 1
I1A I 2.8585(3) -1.0900(3) 1.37988(17) 0.0731(12) Uani 0.373(5) 1 d P A 2
I1B I 2.8102(4) -0.8668(2) 1.2621(4) 0.0702(17) Uani 0.169(3) 1 d P A 3
S1 S 2.7040(3) -1.4121(2) 0.8535(3) 0.0812(9) Uani 1 1 d . . .
O1 O 2.6714(11) -1.3976(10) 0.7561(10) 0.138(4) Uani 1 1 d . . .
O2 O 2.7158(8) -1.5214(5) 0.8696(8) 0.108(3) Uani 1 1 d . . .
N1 N 2.9334(8) -1.3578(5) 1.0411(7) 0.068(2) Uani 1 1 d . . .
N2 N 2.9141(7) -1.2007(6) 0.9112(9) 0.097(4) Uani 1 1 d . . .
N3 N 2.5445(7) -1.1915(6) 0.9091(9) 0.093(3) Uani 1 1 d . . .
N4 N 2.5578(8) -1.3460(5) 1.0415(7) 0.071(2) Uani 1 1 d . . .
N5 N 2.7713(7) -1.1465(5) 1.0904(11) 0.101(4) Uani 1 1 d . . .
C1 C 2.7919(13) -1.1692(9) 1.1762(17) 0.128(7) Uani 1 1 d . A .
H1A H 2.7918 -1.2422 1.1858 0.154 Uiso 1 1 calc R . .
C2 C 2.8166(13) -1.0795(12) 1.2631(17) 0.153(9) Uani 1 1 d . . .
C3 C 2.814(3) -0.986(2) 1.245(3) 0.22(2) Uani 1 1 d . A .
C4 C 2.7955(16) -0.9601(9) 1.161(3) 0.22(2) Uani 1 1 d . . .
C5 C 2.7701(9) -1.0466(7) 1.0713(16) 0.143(8) Uani 1 1 d . A .
H5B H 2.7544 -1.0310 1.0061 0.171 Uiso 1 1 calc R . .
S2 S 2.7929(2) -0.5790(2) 1.1895(2) 0.0655(7) Uani 1 1 d . . .
O3 O 2.7649(10) -0.6903(8) 1.2009(8) 0.119(4) Uani 1 1 d . . .
O4 O 2.9370(8) -0.5686(6) 1.1452(7) 0.099(3) Uani 1 1 d . . .
O5 O 2.6500(9) -0.5413(6) 1.1359(6) 0.085(2) Uani 1 1 d . . .
C10 C 2.8278(10) -0.4986(10) 1.3079(7) 0.077(3) Uani 1 1 d . . .
C11 C 2.9743(12) -0.4369(13) 1.3431(11) 0.102(4) Uani 1 1 d . . .
H11A H 3.0572 -0.4375 1.3023 0.122 Uiso 1 1 calc R . .
C12 C 2.9961(13) -0.3777(15) 1.4341(11) 0.116(5) Uani 1 1 d . . .
H12A H 3.0961 -0.3382 1.4559 0.139 Uiso 1 1 calc R . .
C13 C 2.8820(13) -0.3714(16) 1.4967(11) 0.125(6) Uani 1 1 d . . .
C14 C 2.7374(13) -0.4323(15) 1.4652(10) 0.118(6) Uani 1 1 d . . .
H14A H 2.6577 -0.4314 1.5081 0.141 Uiso 1 1 calc R . .
C15 C 2.7086(10) -0.4944(12) 1.3713(9) 0.093(4) Uani 1 1 d . . .
H15A H 2.6085 -0.5339 1.3500 0.111 Uiso 1 1 calc R . .
C16 C 2.9070(18) -0.3021(19) 1.6014(10) 0.155(9) Uani 1 1 d . . .
H16A H 3.0091 -0.2595 1.6110 0.233 Uiso 1 1 calc R . .
H16B H 2.9114 -0.3494 1.6510 0.233 Uiso 1 1 calc R . .
H16C H 2.8162 -0.2537 1.6081 0.233 Uiso 1 1 calc R . .
S3 S 2.7211(2) -0.90608(15) 1.8538(3) 0.1089(14) Uani 1 1 d . . .
O6 O 2.5845(8) -0.8744(6) 1.9040(9) 0.114(3) Uani 1 1 d . . .
O7 O 2.8728(7) -0.8552(6) 1.8994(9) 0.122(4) Uani 1 1 d . . .
O8 O 2.7291(10) -1.0226(5) 1.8252(12) 0.157(6) Uani 1 1 d . . .
C20 C 2.6817(9) -0.8633(6) 1.7363(11) 0.095(4) Uani 1 1 d . . .
C21 C 2.6769(19) -0.9427(18) 1.648(3) 0.190(18) Uani 1 1 d . . .
C22 C 2.636(3) -0.911(3) 1.562(4) 0.24(3) Uani 1 1 d . . .
C23 C 2.6170(15) -0.806(2) 1.5550(14) 0.137(8) Uani 1 1 d . . .
C24 C 2.6246(14) -0.7224(13) 1.6367(14) 0.112(5) Uani 1 1 d . . .
C25 C 2.6626(11) -0.7581(8) 1.7316(12) 0.089(4) Uani 1 1 d . . .
C26 C 2.576(2) -0.770(2) 1.452(2) 0.212(13) Uani 1 1 d . . .
H26A H 2.5711 -0.8326 1.3993 0.318 Uiso 1 1 calc R . .
H26B H 2.6603 -0.7183 1.4436 0.318 Uiso 1 1 calc R . .
H26C H 2.4704 -0.7352 1.4477 0.318 Uiso 1 1 calc R . .

loop_
_atom_site_aniso_label
_atom_site_aniso_U_11
_atom_site_aniso_U_22
_atom_site_aniso_U_33
_atom_site_aniso_U_23
_atom_site_aniso_U_13
_atom_site_aniso_U_12
Ru1 0.0217(2) 0.0199(2) 0.1541(8) 0.0096(3) 0.0196(3) -0.00110(14)
I1 0.0861(14) 0.0621(11) 0.0891(18) 0.0257(11) 0.0173(10) 0.0162(9)
I1A 0.0761(14) 0.093(2) 0.0479(14) 0.0056(12) 0.0054(9) 0.0226(11)
I1B 0.051(2) 0.0275(14) 0.123(4) -0.0181(16) 0.020(2) -0.0100(11)
S1 0.0349(10) 0.0615(13) 0.151(3) 0.0087(15) 0.0373(14) -0.0085(9)
O1 0.064(5) 0.151(10) 0.230(13) 0.093(10) 0.056(7) 0.005(6)
O2 0.053(4) 0.041(3) 0.223(9) -0.031(4) 0.065(5) -0.016(3)
N1 0.034(3) 0.035(3) 0.139(7) 0.016(4) 0.026(4) 0.009(2)
N2 0.021(2) 0.042(3) 0.242(11) 0.053(5) 0.030(5) -0.001(2)
N3 0.021(2) 0.044(3) 0.223(11) 0.047(5) 0.021(4) 0.003(2)
N4 0.034(3) 0.038(3) 0.146(7) 0.011(4) 0.034(4) 0.002(2)
N5 0.019(3) 0.022(3) 0.265(14) 0.022(5) 0.030(5) 0.0045(19)
C1 0.040(5) 0.049(6) 0.31(2) 0.044(10) 0.057(10) 0.014(4)
C2 0.042(5) 0.088(9) 0.28(2) -0.091(12) 0.004(9) -0.016(5)
C3 0.077(12) 0.102(19) 0.42(6) -0.10(2) 0.06(2) -0.007(12)
C4 0.032(5) 0.018(3) 0.61(7) -0.034(12) 0.097(16) -0.008(3)
C5 0.020(3) 0.035(4) 0.37(2) 0.010(8) 0.034(7) -0.002(3)
S2 0.0247(7) 0.0734(14) 0.1069(19) 0.0385(13) 0.0111(10) -0.0023(8)
O3 0.066(5) 0.108(7) 0.191(9) 0.079(7) -0.014(5) -0.032(4)
O4 0.039(3) 0.093(5) 0.158(7) -0.025(5) 0.046(4) -0.020(3)
O5 0.074(5) 0.089(5) 0.094(5) 0.023(4) 0.006(4) 0.031(4)
C10 0.033(4) 0.134(10) 0.067(6) 0.034(6) 0.000(4) -0.019(5)
C11 0.032(4) 0.163(13) 0.117(10) 0.039(9) 0.015(5) -0.027(6)
C12 0.036(5) 0.211(17) 0.099(9) 0.020(10) 0.012(6) -0.032(7)
C13 0.037(5) 0.234(19) 0.111(11) 0.053(11) 0.013(6) -0.015(8)
C14 0.041(5) 0.239(19) 0.082(9) 0.053(10) 0.011(5) -0.023(8)
C15 0.026(4) 0.165(12) 0.102(9) 0.069(9) 0.009(5) -0.015(5)
C16 0.072(9) 0.31(3) 0.082(10) 0.038(13) -0.001(7) -0.051(12)
S3 0.0221(7) 0.0268(8) 0.280(4) 0.0212(15) 0.0339(15) 0.0013(6)
O6 0.030(3) 0.060(4) 0.253(11) 0.019(5) 0.030(5) 0.011(3)
O7 0.025(3) 0.058(4) 0.284(12) 0.047(6) 0.004(5) -0.008(2)
O8 0.068(5) 0.030(3) 0.380(18) 0.022(6) 0.068(8) 0.004(3)
C20 0.022(3) 0.033(3) 0.219(13) -0.015(6) 0.020(5) -0.004(2)
C21 0.035(7) 0.091(12) 0.39(4) -0.11(2) 0.030(13) -0.001(7)
C22 0.044(10) 0.15(2) 0.48(7) -0.12(4) 0.05(2) -0.002(11)
C23 0.034(5) 0.24(2) 0.119(12) -0.042(14) 0.021(7) -0.039(9)
C24 0.041(5) 0.124(12) 0.166(14) -0.013(11) 0.038(7) -0.014(6)
C25 0.038(4) 0.047(4) 0.174(13) -0.018(6) 0.029(6) -0.011(3)
C26 0.056(9) 0.27(3) 0.27(3) -0.09(2) 0.043(14) -0.047(13)

loop_
_atom_type_symbol
_atom_type_description
_atom_type_scat_dispersion_real
_atom_type_scat_dispersion_imag
_atom_type_scat_source
C C -0.0001 0.0005 'International Tables Vol C Tables 4.2.6.8 and 6.1.1.4'
H H 0.0000 0.0000 'International Tables Vol C Tables 4.2.6.8 and 6.1.1.4'
N N 0.0004 0.0010 'International Tables Vol C Tables 4.2.6.8 and 6.1.1.4'
O O 0.0017 0.0018 'International Tables Vol C Tables 4.2.6.8 and 6.1.1.4'
S S 0.0444 0.0408 'International Tables Vol C Tables 4.2.6.8 and 6.1.1.4'
Ru Ru -0.1866 2.2043 'International Tables Vol C Tables 4.2.6.8 and 6.1.1.4'
I I -2.1862 0.6846 'International Tables Vol C Tables 4.2.6.8 and 6.1.1.4'

loop_
_geom_angle_atom_site_label_1
_geom_angle_atom_site_label_2
_geom_angle_atom_site_label_3
_geom_angle
_geom_angle_site_symmetry_1
_geom_angle_site_symmetry_3
_geom_angle_publ_flag
S1 Ru1 N4 91.9(2) . . ?
S1 Ru1 N3 95.3(3) . . ?
N4 Ru1 N3 85.9(3) . . ?
S1 Ru1 N2 94.3(3) . . ?
N4 Ru1 N2 173.7(4) . . ?
N3 Ru1 N2 92.9(3) . . ?
S1 Ru1 N1 89.8(2) . . ?
N4 Ru1 N1 95.1(3) . . ?
N3 Ru1 N1 174.7(3) . . ?
N2 Ru1 N1 85.5(3) . . ?
S1 Ru1 N5 179.02(17) . . ?
N4 Ru1 N5 88.8(3) . . ?
N3 Ru1 N5 85.4(4) . . ?
N2 Ru1 N5 85.0(4) . . ?
N1 Ru1 N5 89.4(3) . . ?
C2 I1A C3 27.4(8) . . ?
C3 I1B C4 46.6(19) . . ?
O1 S1 O2 116.0(7) . . ?
O1 S1 Ru1 121.8(6) . . ?
O2 S1 Ru1 122.2(5) . . ?
C1 N5 C5 123.8(14) . . ?
C1 N5 Ru1 116.4(7) . . ?
C5 N5 Ru1 119.8(13) . . ?
N5 C1 C2 119.2(14) . . ?
C3 C2 C1 117(3) . . ?
C3 C2 I1A 115(2) . . ?
C1 C2 I1A 127.5(15) . . ?
C3 C2 I1 129(2) . . ?
C1 C2 I1 114.4(13) . . ?
I1A C2 I1 13.3(3) . . ?
C2 C3 C4 126(3) . . ?
C2 C3 I1B 160(4) . . ?
C4 C3 I1B 75(2) . . ?
C2 C3 I1A 37.3(17) . . ?
C4 C3 I1A 162(2) . . ?
I1B C3 I1A 123(2) . . ?
C3 C4 C5 119.6(16) . . ?
C3 C4 I1B 59(2) . . ?
C5 C4 I1B 175.7(12) . . ?
N5 C5 C4 115(2) . . ?
O4 S2 O5 113.4(5) . . ?
O4 S2 O3 110.6(6) . . ?
O5 S2 O3 109.7(5) . . ?
O4 S2 C10 106.6(4) . . ?
O5 S2 C10 107.9(5) . . ?
O3 S2 C10 108.5(6) . . ?
C15 C10 C11 117.5(12) . . ?
C15 C10 S2 120.2(8) . . ?
C11 C10 S2 122.3(9) . . ?
C12 C11 C10 120.2(11) . . ?
C11 C12 C13 123.5(12) . . ?
C12 C13 C14 117.9(16) . . ?
C12 C13 C16 123.4(13) . . ?
C14 C13 C16 118.7(12) . . ?
C15 C14 C13 120.7(11) . . ?
C14 C15 C10 120.2(10) . . ?
O7 S3 O6 115.0(6) . . ?
O7 S3 O8 113.5(5) . . ?
O6 S3 O8 113.3(5) . . ?
O7 S3 C20 105.4(5) . . ?
O6 S3 C20 106.3(5) . . ?
O8 S3 C20 101.7(7) . . ?
C25 C20 C21 121.2(19) . . ?
C25 C20 S3 119.8(11) . . ?
C21 C20 S3 119.0(15) . . ?
C22 C21 C20 118(3) . . ?
C21 C22 C23 121(3) . . ?
C22 C23 C24 124(3) . . ?
C22 C23 C26 121(3) . . ?
C24 C23 C26 115(2) . . ?
C23 C24 C25 113.9(17) . . ?
C20 C25 C24 120.5(13) . . ?

loop_
_geom_bond_atom_site_label_1
_geom_bond_atom_site_label_2
_geom_bond_distance
_geom_bond_site_symmetry_2
_geom_bond_publ_flag
Ru1 S1 2.102(3) . ?
Ru1 N4 2.112(7) . ?
Ru1 N3 2.116(7) . ?
Ru1 N2 2.119(7) . ?
Ru1 N1 2.125(7) . ?
Ru1 N5 2.161(11) . ?
I1 C2 2.46(3) . ?
I1A C2 1.64(2) . ?
I1A C3 2.45(4) . ?
I1B C3 1.48(3) . ?
I1B C4 1.67(3) . ?
S1 O1 1.385(13) . ?
S1 O2 1.432(8) . ?
N5 C1 1.26(2) . ?
N5 C5 1.328(14) . ?
C1 C2 1.50(2) . ?
C2 C3 1.24(3) . ?
C3 C4 1.26(6) . ?
C4 C5 1.50(3) . ?
S2 O4 1.434(7) . ?
S2 O5 1.439(7) . ?
S2 O3 1.456(8) . ?
S2 C10 1.769(12) . ?
C10 C15 1.409(14) . ?
C10 C11 1.419(14) . ?
C11 C12 1.346(19) . ?
C12 C13 1.368(17) . ?
C13 C14 1.396(18) . ?
C13 C16 1.55(2) . ?
C14 C15 1.395(19) . ?
S3 O7 1.424(7) . ?
S3 O6 1.440(8) . ?
S3 O8 1.461(7) . ?
S3 C20 1.791(16) . ?
C20 C25 1.347(14) . ?
C20 C21 1.45(3) . ?
C21 C22 1.32(6) . ?
C22 C23 1.35(4) . ?
C23 C24 1.41(2) . ?
C23 C26 1.57(3) . ?
C24 C25 1.46(2) . ?

loop_
_geom_torsion_atom_site_label_1
_geom_torsion_atom_site_label_2
_geom_torsion_atom_site_label_3
_geom_torsion_atom_site_label_4
_geom_torsion
_geom_torsion_site_symmetry_1
_geom_torsion_site_symmetry_2
_geom_torsion_site_symmetry_3
_geom_torsion_site_symmetry_4
_geom_torsion_publ_flag
N4 Ru1 S1 O1 126.7(5) . . . . ?
N3 Ru1 S1 O1 40.7(5) . . . . ?
N2 Ru1 S1 O1 -52.7(5) . . . . ?
N1 Ru1 S1 O1 -138.2(5) . . . . ?
N5 Ru1 S1 O1 -99(20) . . . . ?
N4 Ru1 S1 O2 -53.5(4) . . . . ?
N3 Ru1 S1 O2 -139.5(4) . . . . ?
N2 Ru1 S1 O2 127.1(4) . . . . ?
N1 Ru1 S1 O2 41.7(4) . . . . ?
N5 Ru1 S1 O2 81(20) . . . . ?
S1 Ru1 N5 C1 -86(20) . . . . ?
N4 Ru1 N5 C1 49.2(7) . . . . ?
N3 Ru1 N5 C1 135.1(7) . . . . ?
N2 Ru1 N5 C1 -131.5(7) . . . . ?
N1 Ru1 N5 C1 -46.0(7) . . . . ?
S1 Ru1 N5 C5 95(20) . . . . ?
N4 Ru1 N5 C5 -130.5(6) . . . . ?
N3 Ru1 N5 C5 -44.5(6) . . . . ?
N2 Ru1 N5 C5 48.9(6) . . . . ?
N1 Ru1 N5 C5 134.4(6) . . . . ?
C5 N5 C1 C2 0.0(14) . . . . ?
Ru1 N5 C1 C2 -179.6(7) . . . . ?
N5 C1 C2 C3 0.7(19) . . . . ?
N5 C1 C2 I1A -175.2(9) . . . . ?
N5 C1 C2 I1 -178.1(7) . . . . ?
C3 I1A C2 C1 176(2) . . . . ?
C3 I1A C2 I1 -172.4(13) . . . . ?
C1 C2 C3 C4 -2(3) . . . . ?
I1A C2 C3 C4 175(2) . . . . ?
I1 C2 C3 C4 176.9(18) . . . . ?
C1 C2 C3 I1B 170(5) . . . . ?
I1A C2 C3 I1B -13(7) . . . . ?
I1 C2 C3 I1B -11(7) . . . . ?
C1 C2 C3 I1A -176.4(19) . . . . ?
I1 C2 C3 I1A 2.2(4) . . . . ?
C4 I1B C3 C2 -173(7) . . . . ?
C4 I1B C3 I1A 177(3) . . . . ?
C2 I1A C3 C4 -14(6) . . . . ?
C2 I1A C3 I1B 175(3) . . . . ?
C2 C3 C4 C5 2(4) . . . . ?
I1B C3 C4 C5 -175.4(10) . . . . ?
I1A C3 C4 C5 12(8) . . . . ?
C2 C3 C4 I1B 177(3) . . . . ?
I1A C3 C4 I1B -172(7) . . . . ?
C3 I1B C4 C5 70(29) . . . . ?
C1 N5 C5 C4 0.0(12) . . . . ?
Ru1 N5 C5 C4 179.6(6) . . . . ?
C3 C4 C5 N5 -1(2) . . . . ?
I1B C4 C5 N5 -68(30) . . . . ?
O4 S2 C10 C15 -178.3(10) . . . . ?
O5 S2 C10 C15 59.6(11) . . . . ?
O3 S2 C10 C15 -59.2(11) . . . . ?
O4 S2 C10 C11 1.4(12) . . . . ?
O5 S2 C10 C11 -120.7(11) . . . . ?
O3 S2 C10 C11 120.5(11) . . . . ?
C15 C10 C11 C12 0(2) . . . . ?
S2 C10 C11 C12 -179.4(12) . . . . ?
C10 C11 C12 C13 -1(3) . . . . ?
C11 C12 C13 C14 2(3) . . . . ?
C11 C12 C13 C16 -179.4(17) . . . . ?
C12 C13 C14 C15 -2(3) . . . . ?
C16 C13 C14 C15 179.0(15) . . . . ?
C13 C14 C15 C10 2(2) . . . . ?
C11 C10 C15 C14 -0.7(18) . . . . ?
S2 C10 C15 C14 179.0(11) . . . . ?
O7 S3 C20 C25 -62.6(8) . . . . ?
O6 S3 C20 C25 59.9(7) . . . . ?
O8 S3 C20 C25 178.7(7) . . . . ?
O7 S3 C20 C21 115.2(10) . . . . ?
O6 S3 C20 C21 -122.3(10) . . . . ?
O8 S3 C20 C21 -3.5(10) . . . . ?
C25 C20 C21 C22 -7(3) . . . . ?
S3 C20 C21 C22 175(2) . . . . ?
C20 C21 C22 C23 7(4) . . . . ?
C21 C22 C23 C24 -5(4) . . . . ?
C21 C22 C23 C26 177(2) . . . . ?
C22 C23 C24 C25 3(2) . . . . ?
C26 C23 C24 C25 179.9(10) . . . . ?
C21 C20 C25 C24 4.5(15) . . . . ?
S3 C20 C25 C24 -177.8(7) . . . . ?
C23 C24 C25 C20 -2.1(14) . . . . ?
